data_8104825
loop_
_publ_author_name
'Zhao, Han-Lin'
'Jiang, Jin-Ke'
'Chu, Yu-Tong'
'Li, Gang-Mei'
'Li, Xi-Xi'
'Jin, Xin'

_publ_section_title
;
 Crystal structure of
 poly[diammine-bis(\m4-4-hydroxypyridine-3-sulfonato-\k5 N:O,
 O&#x2032;:O&#x2032;&#x2032;:O&#x2032;&#x2032;)(\m2-pyrazinyl-\k2
 N:N&#x2032;)tetrasilver(I)], C7H8Ag2N3O4S
;
_journal_issue 2
_journal_name_full 'Zeitschrift f\"ur Kristallographie - New Crystal Structures'
_journal_page_first 341
_journal_page_last 342
_journal_paper_doi 10.1515/ncrs-2020-0537
_journal_volume 236
_journal_year 2021
_chemical_formula_moiety 'C7 H8 Ag2 N3 O4 S'
_chemical_formula_sum 'C7 H8 Ag2 N3 O4 S'
_chemical_formula_weight 445.96
_space_group_crystal_system triclinic
_space_group_IT_number 2
_space_group_name_Hall '-P 1'
_space_group_name_H-M_alt 'P -1'
_atom_sites_solution_hydrogens mixed
_cell_angle_alpha 112.877(4)
_cell_angle_beta 90.054(4)
_cell_angle_gamma 102.568(4)
_cell_formula_units_Z 2
_cell_length_a 7.3758(3)
_cell_length_b 8.7361(4)
_cell_length_c 9.2906(4)
_cell_measurement_reflns_used 4030
_cell_measurement_temperature 293(2)
_cell_measurement_theta_max 29.4960
_cell_measurement_theta_min 5.0600
_cell_volume 535.90(4)
_computing_cell_refinement 'CrysAlisPro 1.171.39.7e (Rigaku OD, 2015)'
_computing_data_collection 'CrysAlisPro 1.171.39.7e (Rigaku OD, 2015)'
_computing_data_reduction 'CrysAlisPro 1.171.39.7e (Rigaku OD, 2015)'
_computing_structure_refinement 'SHELXL-2017/1 (Sheldrick, 2017)'
_computing_structure_solution 'SHELXT 2014/5 (Sheldrick, 2014)'
_diffrn_ambient_temperature 293(2)
_diffrn_measured_fraction_theta_full 0.991
_diffrn_measured_fraction_theta_max 0.886
_diffrn_measurement_device 'four-circle diffractometer'
_diffrn_measurement_device_type 'XtaLAB Pro: Kappa dual offset/far'
_diffrn_measurement_method '\w scans'
_diffrn_radiation_type MoK\a
_diffrn_radiation_wavelength 0.71073
_diffrn_reflns_av_R_equivalents 0.0298
_diffrn_reflns_av_unetI/netI 0.0298
_diffrn_reflns_Laue_measured_fraction_full 0.991
_diffrn_reflns_Laue_measured_fraction_max 0.886
_diffrn_reflns_limit_h_max 10
_diffrn_reflns_limit_h_min -10
_diffrn_reflns_limit_k_max 11
_diffrn_reflns_limit_k_min -11
_diffrn_reflns_limit_l_max 11
_diffrn_reflns_limit_l_min -12
_diffrn_reflns_number 8872
_diffrn_reflns_point_group_measured_fraction_full 0.991
_diffrn_reflns_point_group_measured_fraction_max 0.886
_diffrn_reflns_theta_full 25.000
_diffrn_reflns_theta_max 29.713
_diffrn_reflns_theta_min 5.033
_diffrn_source 'fine-focus sealed X-ray tube'
_diffrn_source_type 'Enhance (Mo) X-ray Source'
_exptl_absorpt_coefficient_mu 3.854
_exptl_absorpt_correction_T_max 1.00000
_exptl_absorpt_correction_T_min 0.45903
_exptl_absorpt_correction_type multi-scan
_exptl_absorpt_process_details
;
CrysAlisPro 1.171.39.7e (Rigaku Oxford Diffraction, 2015)
Empirical absorption correction using spherical harmonics,
 implemented in SCALE3 ABSPACK scaling algorithm.
;
_exptl_crystal_colour colorless
_exptl_crystal_density_diffrn 2.764
_exptl_crystal_description block
_exptl_crystal_F_000 426
_exptl_crystal_size_max 0.130
_exptl_crystal_size_mid 0.110
_exptl_crystal_size_min 0.040
_refine_diff_density_max 0.462
_refine_diff_density_min -0.635
_refine_diff_density_rms 0.109
_refine_ls_extinction_coef .
_refine_ls_extinction_method none
_refine_ls_goodness_of_fit_ref 1.072
_refine_ls_hydrogen_treatment constr
_refine_ls_matrix_type full
_refine_ls_number_parameters 155
_refine_ls_number_reflns 2695
_refine_ls_number_restraints 0
_refine_ls_restrained_S_all 1.072
_refine_ls_R_factor_all 0.0319
_refine_ls_R_factor_gt 0.0235
_refine_ls_shift/su_max 0.000
_refine_ls_shift/su_mean 0.000
_refine_ls_structure_factor_coef Fsqd
_refine_ls_weighting_details 'w=1/[\s^2^(Fo^2^)+(0.0275P)^2^+0.1797P] where P=(Fo^2^+2Fc^2^)/3'
_refine_ls_weighting_scheme calc
_refine_ls_wR_factor_gt 0.0571
_refine_ls_wR_factor_ref 0.0600
_reflns_Friedel_coverage 0.000
_reflns_Friedel_fraction_full .
_reflns_Friedel_fraction_max .
_reflns_number_gt 2260
_reflns_number_total 2695
_reflns_threshold_expression 'I > 2\s(I)'
_cod_data_source_file suppl_j_ncrs-2020-0537_suppl.cif
_cod_data_source_block shelx
_cod_database_code 8104825
_shelx_space_group_comment
;
The symmetry employed for this shelxl refinement is uniquely defined
by the following loop, which should always be used as a source of
symmetry information in preference to the above space-group names.
They are only intended as comments.
;
_shelx_estimated_absorpt_t_min 0.634
_shelx_estimated_absorpt_t_max 0.861

loop_
_space_group_symop_operation_xyz
'x, y, z'
'-x, -y, -z'

loop_
_atom_site_label
_atom_site_type_symbol
_atom_site_fract_x
_atom_site_fract_y
_atom_site_fract_z
_atom_site_U_iso_or_equiv
_atom_site_adp_type
_atom_site_occupancy
_atom_site_site_symmetry_order
_atom_site_calc_flag
_atom_site_refinement_flags_posn
_atom_site_refinement_flags_adp
_atom_site_refinement_flags_occupancy
_atom_site_disorder_assembly
_atom_site_disorder_group
C1 C 0.2194(4) 0.4187(3) 0.3758(3) 0.0254(5) Uani 1 1 d . . . . .
H1 H 0.264188 0.456009 0.480280 0.030 Uiso 1 1 calc R U . . .
C2 C 0.2511(4) 0.2662(3) 0.2701(3) 0.0212(5) Uani 1 1 d . . . . .
C3 C 0.1897(4) 0.2048(3) 0.1070(3) 0.0220(5) Uani 1 1 d . . . . .
C4 C 0.0816(4) 0.3060(3) 0.0730(3) 0.0249(5) Uani 1 1 d . . . . .
H4 H 0.026056 0.269344 -0.028346 0.030 Uiso 1 1 calc R U . . .
C5 C 0.0575(4) 0.4554(3) 0.1858(3) 0.0277(6) Uani 1 1 d . . . . .
H5 H -0.010949 0.518109 0.156554 0.033 Uiso 1 1 calc R U . . .
C6 C 0.4810(4) -0.3674(3) 0.1289(3) 0.0240(5) Uani 1 1 d . . . . .
H6 H 0.469433 -0.276960 0.220765 0.029 Uiso 1 1 calc R U . . .
C7 C 0.4342(4) -0.5087(3) -0.1382(3) 0.0262(5) Uani 1 1 d . . . . .
H7 H 0.389562 -0.518549 -0.235817 0.031 Uiso 1 1 calc R U . . .
Ag1 Ag 0.13936(3) 0.76905(3) 0.50352(3) 0.03312(8) Uani 1 1 d . . . . .
Ag2 Ag 0.33162(4) -0.14823(3) -0.01735(3) 0.04248(9) Uani 1 1 d . . . . .
N1 N 0.1272(3) 0.5168(3) 0.3364(3) 0.0280(5) Uani 1 1 d . . . . .
N2 N 0.4157(3) -0.3752(3) -0.0089(3) 0.0234(4) Uani 1 1 d . . . . .
N3 N 0.1344(4) 1.0212(3) 0.6615(3) 0.0307(5) Uani 1 1 d . . . . .
H3A H 0.163851 1.034211 0.754794 0.046 Uiso 1 1 d R U . . .
H3B H 0.023312 1.033832 0.662323 0.046 Uiso 1 1 d R U . . .
H3C H 0.207193 1.105651 0.648564 0.046 Uiso 1 1 d R U . . .
O1 O 0.3915(3) 0.2411(3) 0.5126(2) 0.0360(5) Uani 1 1 d . . . . .
O2 O 0.5642(3) 0.1831(4) 0.2850(3) 0.0440(6) Uani 1 1 d . . . . .
O3 O 0.2788(3) -0.0208(3) 0.2821(3) 0.0377(5) Uani 1 1 d . . . . .
O4 O 0.2271(3) 0.0758(2) -0.0033(2) 0.0298(4) Uani 1 1 d . . . . .
S1 S 0.38147(10) 0.15875(9) 0.34321(7) 0.02478(14) Uani 1 1 d . . . . .

loop_
_atom_site_aniso_label
_atom_site_aniso_U_11
_atom_site_aniso_U_22
_atom_site_aniso_U_33
_atom_site_aniso_U_23
_atom_site_aniso_U_13
_atom_site_aniso_U_12
C1 0.0311(14) 0.0241(12) 0.0198(13) 0.0060(10) 0.0014(10) 0.0094(10)
C2 0.0246(13) 0.0221(12) 0.0196(12) 0.0092(9) 0.0036(10) 0.0093(10)
C3 0.0240(12) 0.0186(11) 0.0230(13) 0.0069(9) 0.0035(10) 0.0067(9)
C4 0.0279(14) 0.0249(12) 0.0216(13) 0.0087(10) -0.0042(10) 0.0067(10)
C5 0.0282(14) 0.0242(13) 0.0337(15) 0.0118(11) 0.0009(11) 0.0117(11)
C6 0.0267(13) 0.0215(12) 0.0211(12) 0.0056(9) 0.0032(10) 0.0057(10)
C7 0.0322(15) 0.0257(13) 0.0198(12) 0.0078(10) 0.0024(11) 0.0075(11)
Ag1 0.04161(14) 0.02447(11) 0.03116(13) 0.00475(8) 0.00271(10) 0.01557(9)
Ag2 0.0717(2) 0.03228(13) 0.03404(14) 0.01415(10) 0.01234(12) 0.03161(12)
N1 0.0325(13) 0.0227(11) 0.0292(12) 0.0075(9) 0.0065(10) 0.0128(9)
N2 0.0277(12) 0.0223(10) 0.0204(11) 0.0080(8) 0.0011(9) 0.0070(9)
N3 0.0385(14) 0.0243(11) 0.0272(12) 0.0068(9) -0.0013(10) 0.0100(10)
O1 0.0568(15) 0.0359(11) 0.0170(10) 0.0090(8) 0.0017(9) 0.0171(10)
O2 0.0333(12) 0.0795(18) 0.0340(12) 0.0305(12) 0.0081(10) 0.0281(12)
O3 0.0570(15) 0.0241(10) 0.0337(11) 0.0089(8) -0.0010(10) 0.0180(9)
O4 0.0444(12) 0.0240(9) 0.0204(9) 0.0032(7) -0.0003(8) 0.0175(8)
S1 0.0316(4) 0.0295(3) 0.0171(3) 0.0093(2) 0.0026(3) 0.0149(3)

loop_
_atom_type_symbol
_atom_type_description
_atom_type_scat_dispersion_real
_atom_type_scat_dispersion_imag
_atom_type_scat_source
C C 0.0033 0.0016 'International Tables Vol C Tables 4.2.6.8 and 6.1.1.4'
H H 0.0000 0.0000 'International Tables Vol C Tables 4.2.6.8 and 6.1.1.4'
Ag Ag -0.8971 1.1015 'International Tables Vol C Tables 4.2.6.8 and 6.1.1.4'
N N 0.0061 0.0033 'International Tables Vol C Tables 4.2.6.8 and 6.1.1.4'
O O 0.0106 0.0060 'International Tables Vol C Tables 4.2.6.8 and 6.1.1.4'
S S 0.1246 0.1234 'International Tables Vol C Tables 4.2.6.8 and 6.1.1.4'

loop_
_geom_angle_atom_site_label_1
_geom_angle_atom_site_label_2
_geom_angle_atom_site_label_3
_geom_angle
_geom_angle_site_symmetry_1
_geom_angle_site_symmetry_3
N1 C1 C2 124.0(3) . .
N1 C1 H1 118.0 . .
C2 C1 H1 118.0 . .
C1 C2 C3 120.4(2) . .
C1 C2 S1 117.4(2) . .
C3 C2 S1 122.08(18) . .
O4 C3 C4 120.6(2) . .
O4 C3 C2 126.0(2) . .
C4 C3 C2 113.4(2) . .
C5 C4 C3 121.7(2) . .
C5 C4 H4 119.2 . .
C3 C4 H4 119.2 . .
N1 C5 C4 123.7(3) . .
N1 C5 H5 118.1 . .
C4 C5 H5 118.1 . .
N2 C6 C7 121.6(2) . 2_645
N2 C6 H6 119.2 . .
C7 C6 H6 119.2 2_645 .
N2 C7 C6 121.3(3) . 2_645
N2 C7 H7 119.4 . .
C6 C7 H7 119.4 2_645 .
N3 Ag1 N1 175.93(9) . .
O4 Ag2 N2 173.22(8) . .
O4 Ag2 O2 89.86(8) . 2_655
N2 Ag2 O2 96.59(8) . 2_655
O4 Ag2 Ag2 71.26(6) . 2_655
N2 Ag2 Ag2 112.87(6) . 2_655
O2 Ag2 Ag2 70.56(6) 2_655 2_655
C5 N1 C1 116.4(2) . .
C5 N1 Ag1 124.51(18) . .
C1 N1 Ag1 118.36(19) . .
C6 N2 C7 117.1(2) . .
C6 N2 Ag2 118.95(17) . .
C7 N2 Ag2 122.97(18) . .
Ag1 N3 H3A 109.5 . .
Ag1 N3 H3B 109.7 . .
H3A N3 H3B 104.5 . .
Ag1 N3 H3C 117.9 . .
H3A N3 H3C 105.5 . .
H3B N3 H3C 108.9 . .
S1 O2 Ag2 133.11(13) . 2_655
C3 O4 Ag2 135.63(18) . .
O1 S1 O2 112.11(14) . .
O1 S1 O3 112.58(14) . .
O2 S1 O3 113.03(15) . .
O1 S1 C2 106.08(12) . .
O2 S1 C2 105.85(13) . .
O3 S1 C2 106.53(12) . .

loop_
_geom_bond_atom_site_label_1
_geom_bond_atom_site_label_2
_geom_bond_distance
_geom_bond_site_symmetry_2
C1 N1 1.352(4) .
C1 C2 1.382(4) .
C1 H1 0.9300 .
C2 C3 1.432(4) .
C2 S1 1.776(3) .
C3 O4 1.278(3) .
C3 C4 1.428(4) .
C4 C5 1.368(4) .
C4 H4 0.9300 .
C5 N1 1.343(4) .
C5 H5 0.9300 .
C6 N2 1.340(4) .
C6 C7 1.391(4) 2_645
C6 H6 0.9300 .
C7 N2 1.342(3) .
C7 H7 0.9300 .
Ag1 N3 2.128(2) .
Ag1 N1 2.128(2) .
Ag2 O4 2.2140(19) .
Ag2 N2 2.231(2) .
Ag2 O2 2.526(2) 2_655
Ag2 Ag2 3.0873(6) 2_655
N3 H3A 0.8503 .
N3 H3B 0.8500 .
N3 H3C 0.8628 .
O1 S1 1.448(2) .
O2 S1 1.456(2) .
O3 S1 1.465(2) .

loop_
_geom_hbond_atom_site_label_D
_geom_hbond_atom_site_label_H
_geom_hbond_atom_site_label_A
_geom_hbond_distance_DH
_geom_hbond_distance_HA
_geom_hbond_distance_DA
_geom_hbond_angle_DHA
_geom_hbond_site_symmetry_A
_geom_hbond_publ_flag
N3 H3A O4 0.85 2.17 3.015(3) 176.8 1_566 yes
N3 H3B O3 0.85 2.28 3.093(4) 160.9 2_566 yes
N3 H3C O1 0.86 2.30 3.113(4) 156.1 1_565 yes

loop_
_geom_torsion_atom_site_label_1
_geom_torsion_atom_site_label_2
_geom_torsion_atom_site_label_3
_geom_torsion_atom_site_label_4
_geom_torsion
_geom_torsion_site_symmetry_1
_geom_torsion_site_symmetry_2
_geom_torsion_site_symmetry_3
_geom_torsion_site_symmetry_4
N1 C1 C2 C3 1.7(4) . . . .
N1 C1 C2 S1 178.0(2) . . . .
C1 C2 C3 O4 172.5(3) . . . .
S1 C2 C3 O4 -3.6(4) . . . .
C1 C2 C3 C4 -5.9(4) . . . .
S1 C2 C3 C4 178.0(2) . . . .
O4 C3 C4 C5 -172.4(3) . . . .
C2 C3 C4 C5 6.1(4) . . . .
C3 C4 C5 N1 -2.0(5) . . . .
C4 C5 N1 C1 -2.6(4) . . . .
C4 C5 N1 Ag1 167.3(2) . . . .
C2 C1 N1 C5 2.8(4) . . . .
C2 C1 N1 Ag1 -167.8(2) . . . .
C7 C6 N2 C7 0.5(4) 2_645 . . .
C7 C6 N2 Ag2 -168.6(2) 2_645 . . .
C6 C7 N2 C6 -0.5(4) 2_645 . . .
C6 C7 N2 Ag2 168.1(2) 2_645 . . .
C4 C3 O4 Ag2 -164.8(2) . . . .
C2 C3 O4 Ag2 16.9(5) . . . .
Ag2 O2 S1 O1 -163.30(17) 2_655 . . .
Ag2 O2 S1 O3 68.2(2) 2_655 . . .
Ag2 O2 S1 C2 -48.1(2) 2_655 . . .
C1 C2 S1 O1 12.7(3) . . . .
C3 C2 S1 O1 -171.1(2) . . . .
C1 C2 S1 O2 -106.6(2) . . . .
C3 C2 S1 O2 69.7(3) . . . .
C1 C2 S1 O3 132.8(2) . . . .
C3 C2 S1 O3 -50.9(3) . . . .
